data_8105447
loop_
_publ_author_name
'Xu, Xue-Li'
'Li, Shi-Hui'

_publ_section_title
;
 Crystal structure of
 tetraaqua-bis(3,5-di(pyridin-4-yl)-1,2,4-triazol-1-ido-\k1 N)nickel(II)
 dihydrate, C24H28O6N10Ni
;
_journal_issue 6
_journal_name_full 'Zeitschrift f\"ur Kristallographie - New Crystal Structures'
_journal_page_first 1293
_journal_page_last 1294
_journal_paper_doi 10.1515/ncrs-2020-0273
_journal_volume 235
_journal_year 2020
_chemical_formula_moiety 'C24 H24 N10 Ni O4, 2(H2 O)'
_chemical_formula_sum 'C24 H28 N10 Ni O6'
_chemical_formula_weight 611.27
_space_group_crystal_system monoclinic
_space_group_IT_number 14
_space_group_name_Hall '-P 2ybc'
_space_group_name_H-M_alt 'P 1 21/c 1'
_atom_sites_solution_hydrogens geom
_atom_sites_solution_primary direct
_atom_sites_solution_secondary difmap
_cell_angle_alpha 90.00
_cell_angle_beta 106.966(5)
_cell_angle_gamma 90.00
_cell_formula_units_Z 2
_cell_length_a 7.3274(4)
_cell_length_b 15.6403(5)
_cell_length_c 11.8035(6)
_cell_measurement_reflns_used 4370
_cell_measurement_temperature 293(2)
_cell_measurement_theta_max 27.0990
_cell_measurement_theta_min 3.8280
_cell_volume 1293.84(11)
_computing_cell_refinement 'CrysAlisPro 1.171.38.41r (Rigaku OD, 2015)'
_computing_data_collection 'CrysAlisPro 1.171.38.41r (Rigaku OD, 2015)'
_computing_data_reduction 'CrysAlisPro 1.171.38.41r (Rigaku OD, 2015)'
_computing_molecular_graphics 'Olex2 (Dolomanov et al., 2009)'
_computing_publication_material 'Olex2 (Dolomanov et al., 2009)'
_computing_structure_refinement 'XL (Sheldrick, 2008)'
_computing_structure_solution 'SHELXS-97 (Sheldrick, 1990)'
_diffrn_ambient_temperature 293(2)
_diffrn_detector 'CCD plate'
_diffrn_detector_area_resol_mean 8.0584
_diffrn_detector_type EosS2
_diffrn_measured_fraction_theta_full 0.997
_diffrn_measured_fraction_theta_max 0.997
_diffrn_measurement_details
;
List of Runs (angles in degrees, time in seconds):

  # Type    Start    End  Width  t~exp~   \w     \q     \k     \f   Frames
--------------------------------------------------------------------------
  1  \w    -20.00  25.00   1.00    6.06    --  -13.48 -99.00  30.00   45
  2  \w    -40.00  54.00   1.00    6.06    --  -13.48  77.00-120.00   94
  3  \w    -15.00  86.00   1.00    6.06    --   14.49  19.00  60.00  101
  4  \w    -83.00   5.00   1.00    6.06    --  -13.48 -38.00 120.00   88
  5  \w    -81.00 -56.00   1.00    6.06    --  -13.48 -57.00-120.00   25
;
_diffrn_measurement_device 'four-circle diffractometer'
_diffrn_measurement_device_type 'SuperNova, Single source at offset, EosS2'
_diffrn_measurement_method '\w scans'
_diffrn_orient_matrix_type 'CrysAlisPro convention (1999,Acta A55,543-557)'
_diffrn_orient_matrix_UB_11 -0.0340922000
_diffrn_orient_matrix_UB_12 -0.0418256000
_diffrn_orient_matrix_UB_13 0.0052608000
_diffrn_orient_matrix_UB_21 -0.0127727000
_diffrn_orient_matrix_UB_22 0.0110847000
_diffrn_orient_matrix_UB_23 0.0554411000
_diffrn_orient_matrix_UB_31 -0.0944517000
_diffrn_orient_matrix_UB_32 0.0135939000
_diffrn_orient_matrix_UB_33 -0.0290522000
_diffrn_radiation_monochromator mirror
_diffrn_radiation_probe x-ray
_diffrn_radiation_type MoK\a
_diffrn_radiation_wavelength 0.71073
_diffrn_reflns_av_R_equivalents 0.0283
_diffrn_reflns_av_unetI/netI 0.0300
_diffrn_reflns_limit_h_max 8
_diffrn_reflns_limit_h_min -6
_diffrn_reflns_limit_k_max 18
_diffrn_reflns_limit_k_min -18
_diffrn_reflns_limit_l_max 14
_diffrn_reflns_limit_l_min -14
_diffrn_reflns_number 9097
_diffrn_reflns_theta_full 25.50
_diffrn_reflns_theta_max 25.50
_diffrn_reflns_theta_min 3.22
_diffrn_source 'micro-focus sealed X-ray tube'
_diffrn_source_type 'SuperNova (Mo) X-ray Source'
_exptl_absorpt_coefficient_mu 0.812
_exptl_absorpt_correction_T_max 1.00000
_exptl_absorpt_correction_T_min 0.75728
_exptl_absorpt_correction_type multi-scan
_exptl_absorpt_process_details
;
CrysAlisPro 1.171.38.41r (Rigaku Oxford Diffraction, 2015)
Empirical absorption correction using spherical harmonics,
 implemented in SCALE3 ABSPACK scaling algorithm.
;
_exptl_crystal_colour green
_exptl_crystal_density_diffrn 1.569
_exptl_crystal_density_method 'not measured'
_exptl_crystal_description block
_exptl_crystal_F_000 636
_exptl_crystal_size_max 0.45
_exptl_crystal_size_mid 0.39
_exptl_crystal_size_min 0.3
_refine_diff_density_max 0.550
_refine_diff_density_min -0.516
_refine_diff_density_rms 0.067
_refine_ls_extinction_method none
_refine_ls_goodness_of_fit_ref 1.040
_refine_ls_hydrogen_treatment constr
_refine_ls_matrix_type full
_refine_ls_number_parameters 203
_refine_ls_number_reflns 2395
_refine_ls_number_restraints 0
_refine_ls_restrained_S_all 1.040
_refine_ls_R_factor_all 0.0458
_refine_ls_R_factor_gt 0.0397
_refine_ls_shift/su_max 0.000
_refine_ls_shift/su_mean 0.000
_refine_ls_structure_factor_coef Fsqd
_refine_ls_weighting_details 'calc w=1/[\s^2^(Fo^2^)+(0.0383P)^2^+2.1012P] where P=(Fo^2^+2Fc^2^)/3'
_refine_ls_weighting_scheme calc
_refine_ls_wR_factor_gt 0.0962
_refine_ls_wR_factor_ref 0.1002
_reflns_number_gt 2105
_reflns_number_total 2395
_reflns_threshold_expression >2sigma(I)
_cod_data_source_file suppl_ncrs-2020-0273_suppl.cif
_cod_data_source_block 4
_cod_original_cell_volume 1293.85(10)
_cod_database_code 8105447
_chemical_oxdiff_formula 'c h n o ni'
_reflns_odcompleteness_completeness 99.67
_reflns_odcompleteness_iscentric 1
_reflns_odcompleteness_theta 25.13
_olex2_refinement_description
;
1. Fixed Uiso
 At 1.2 times of:
  All C(H) groups
 At 1.5 times of:
  All O(H) groups, All O(H,H) groups
2.a Free rotating group:
 O3(H3A,H3B)
2.b Rotating group:
 O1(H1A)
2.c Aromatic/amide H refined with riding coordinates:
 C1(H1), C2(H2), C4(H4), C5(H5), C9(H9), C10(H10), C11(H11), C12(H12)
;
_olex2_submission_special_instructions 'No special instructions were received'
_oxdiff_exptl_absorpt_empirical_details
;
Empirical correction (ABSPACK) includes:
- Absorption correction using spherical harmonics
- Frame scaling
;
_oxdiff_exptl_absorpt_empirical_full_max 1.470
_oxdiff_exptl_absorpt_empirical_full_min 0.728

loop_
_space_group_symop_id
_space_group_symop_operation_xyz
1 'x, y, z'
2 '-x, y+1/2, -z+1/2'
3 '-x, -y, -z'
4 'x, -y-1/2, z-1/2'

loop_
_atom_site_label
_atom_site_type_symbol
_atom_site_fract_x
_atom_site_fract_y
_atom_site_fract_z
_atom_site_U_iso_or_equiv
_atom_site_adp_type
_atom_site_occupancy
_atom_site_calc_flag
_atom_site_disorder_assembly
_atom_site_disorder_group
_atom_site_site_symmetry_order
_atom_site_refinement_flags_posn
_atom_site_refinement_flags_adp
_atom_site_refinement_flags_occupancy
Ni1 Ni 1.0000 0.0000 0.5000 0.01874(16) Uani 1 d . . 2 S T P
N1 N 0.9525(3) 0.13050(13) 0.51811(19) 0.0213(5) Uani 1 d . . 1 . . .
N2 N 0.7633(3) 0.45049(13) 0.46359(19) 0.0204(5) Uani 1 d . . 1 . . .
N3 N 0.8267(4) 0.51511(14) 0.6407(2) 0.0276(5) Uani 1 d . . 1 . . .
N4 N 0.8952(3) 0.43374(14) 0.6595(2) 0.0260(5) Uani 1 d . . 1 . . .
N5 N 0.5284(4) 0.76152(15) 0.3658(2) 0.0336(6) Uani 1 d . . 1 . . .
C1 C 0.8862(4) 0.18054(17) 0.4233(2) 0.0262(6) Uani 1 d . . 1 . . .
H1 H 0.8588 0.1554 0.3487 0.031 Uiso 1 calc . . 1 R . .
C2 C 0.8560(4) 0.26713(17) 0.4294(2) 0.0266(6) Uani 1 d . . 1 . . .
H2 H 0.8100 0.2989 0.3603 0.032 Uiso 1 calc . . 1 R . .
C3 C 0.8946(4) 0.30677(15) 0.5391(2) 0.0198(5) Uani 1 d . . 1 . . .
C4 C 0.9682(4) 0.25507(17) 0.6378(2) 0.0262(6) Uani 1 d . . 1 . . .
H4 H 1.0005 0.2788 0.7133 0.031 Uiso 1 calc . . 1 R . .
C5 C 0.9932(4) 0.16890(17) 0.6240(2) 0.0253(6) Uani 1 d . . 1 . . .
H5 H 1.0408 0.1357 0.6916 0.030 Uiso 1 calc . . 1 R . .
C6 C 0.8538(4) 0.39726(15) 0.5523(2) 0.0196(5) Uani 1 d . . 1 . . .
C7 C 0.7504(4) 0.52277(16) 0.5234(2) 0.0207(5) Uani 1 d . . 1 . . .
C8 C 0.6691(4) 0.60385(16) 0.4689(2) 0.0219(6) Uani 1 d . . 1 . . .
C9 C 0.6096(4) 0.61492(17) 0.3476(2) 0.0285(6) Uani 1 d . . 1 . . .
H9 H 0.6152 0.5697 0.2976 0.034 Uiso 1 calc . . 1 R . .
C10 C 0.5419(4) 0.69349(19) 0.3011(3) 0.0338(7) Uani 1 d . . 1 . . .
H10 H 0.5032 0.6994 0.2191 0.041 Uiso 1 calc . . 1 R . .
C11 C 0.5868(5) 0.75032(19) 0.4824(3) 0.0390(8) Uani 1 d . . 1 . . .
H11 H 0.5815 0.7970 0.5302 0.047 Uiso 1 calc . . 1 R . .
C12 C 0.6545(5) 0.67443(18) 0.5369(3) 0.0350(7) Uani 1 d . . 1 . . .
H12 H 0.6904 0.6703 0.6190 0.042 Uiso 1 calc . . 1 R . .
O1 O 0.7502(3) -0.00460(12) 0.36000(17) 0.0275(5) Uani 1 d . . 1 . . .
H1A H 0.7714 -0.0220 0.2937 0.041 Uiso 1 d . . 1 GR . .
O2 O 0.8476(3) -0.03241(13) 0.61879(18) 0.0264(4) Uani 1 d . . 1 . . .
O3 O 0.6179(3) 0.07657(12) 0.70668(18) 0.0289(5) Uani 1 d . . 1 . . .
H3A H 0.6609 0.0822 0.7814 0.043 Uiso 1 d . . 1 G . .
H3B H 0.6173 0.1270 0.6799 0.043 Uiso 1 d . . 1 G . .
H2A H 0.918(6) -0.051(2) 0.681(4) 0.050(11) Uiso 1 d . . 1 . . .
H2B H 0.760(6) 0.004(2) 0.639(3) 0.050(11) Uiso 1 d . . 1 . . .
H1B H 0.623(6) -0.011(2) 0.351(3) 0.050(11) Uiso 1 d . . 1 . . .

loop_
_atom_site_aniso_label
_atom_site_aniso_U_11
_atom_site_aniso_U_22
_atom_site_aniso_U_33
_atom_site_aniso_U_23
_atom_site_aniso_U_13
_atom_site_aniso_U_12
Ni1 0.0257(3) 0.0140(2) 0.0162(3) 0.00028(17) 0.00567(19) 0.00178(18)
N1 0.0288(12) 0.0153(10) 0.0194(11) 0.0000(9) 0.0065(9) 0.0018(9)
N2 0.0268(12) 0.0156(10) 0.0178(11) -0.0022(8) 0.0049(9) 0.0007(9)
N3 0.0423(15) 0.0179(11) 0.0208(12) -0.0016(9) 0.0063(11) 0.0074(10)
N4 0.0396(14) 0.0171(11) 0.0194(12) -0.0004(9) 0.0055(10) 0.0069(10)
N5 0.0421(15) 0.0211(12) 0.0366(15) 0.0077(11) 0.0098(12) 0.0052(11)
C1 0.0393(16) 0.0184(13) 0.0185(13) -0.0029(10) 0.0044(12) 0.0038(12)
C2 0.0421(17) 0.0177(13) 0.0171(13) 0.0022(10) 0.0039(12) 0.0039(12)
C3 0.0248(14) 0.0140(12) 0.0218(13) -0.0002(10) 0.0086(11) 0.0006(10)
C4 0.0398(17) 0.0199(13) 0.0170(13) -0.0017(10) 0.0055(12) 0.0033(12)
C5 0.0359(16) 0.0192(13) 0.0196(13) 0.0032(10) 0.0064(12) 0.0046(12)
C6 0.0258(14) 0.0150(12) 0.0189(13) -0.0005(10) 0.0081(11) 0.0003(10)
C7 0.0253(14) 0.0165(12) 0.0204(13) -0.0007(10) 0.0066(11) 0.0009(10)
C8 0.0236(14) 0.0167(12) 0.0252(14) 0.0015(10) 0.0069(11) 0.0001(10)
C9 0.0389(17) 0.0207(13) 0.0222(14) -0.0024(11) 0.0033(12) 0.0023(12)
C10 0.0430(18) 0.0284(15) 0.0254(15) 0.0053(12) 0.0026(13) 0.0047(13)
C11 0.062(2) 0.0201(14) 0.0355(18) -0.0005(12) 0.0152(16) 0.0132(14)
C12 0.056(2) 0.0231(14) 0.0235(15) 0.0008(12) 0.0086(14) 0.0100(14)
O1 0.0297(12) 0.0304(11) 0.0205(10) 0.0010(8) 0.0046(9) -0.0029(9)
O2 0.0308(11) 0.0279(11) 0.0213(10) 0.0012(8) 0.0088(9) 0.0044(9)
O3 0.0290(11) 0.0290(10) 0.0290(11) 0.0000(8) 0.0085(9) 0.0000(9)

loop_
_atom_type_symbol
_atom_type_description
_atom_type_scat_dispersion_real
_atom_type_scat_dispersion_imag
_atom_type_scat_source
C C 0.0033 0.0016 'International Tables Vol C Tables 4.2.6.8 and 6.1.1.4'
H H 0.0000 0.0000 'International Tables Vol C Tables 4.2.6.8 and 6.1.1.4'
N N 0.0061 0.0033 'International Tables Vol C Tables 4.2.6.8 and 6.1.1.4'
O O 0.0106 0.0060 'International Tables Vol C Tables 4.2.6.8 and 6.1.1.4'
Ni Ni 0.3393 1.1124 'International Tables Vol C Tables 4.2.6.8 and 6.1.1.4'

loop_
_geom_bond_atom_site_label_1
_geom_bond_atom_site_label_2
_geom_bond_distance
_geom_bond_site_symmetry_2
Ni1 N1 2.092(2) 3_756
Ni1 N1 2.092(2) .
Ni1 O1 2.079(2) 3_756
Ni1 O1 2.079(2) .
Ni1 O2 2.094(2) 3_756
Ni1 O2 2.094(2) .
N1 C1 1.336(3) .
N1 C5 1.340(3) .
N2 C6 1.351(3) .
N2 C7 1.350(3) .
N3 N4 1.362(3) .
N3 C7 1.339(3) .
N4 C6 1.340(3) .
N5 C10 1.330(4) .
N5 C11 1.328(4) .
C1 H1 0.9300 .
C1 C2 1.377(4) .
C2 H2 0.9300 .
C2 C3 1.389(4) .
C3 C4 1.391(4) .
C3 C6 1.464(3) .
C4 H4 0.9300 .
C4 C5 1.376(4) .
C5 H5 0.9300 .
C7 C8 1.467(3) .
C8 C9 1.381(4) .
C8 C12 1.387(4) .
C9 H9 0.9300 .
C9 C10 1.378(4) .
C10 H10 0.9300 .
C11 H11 0.9300 .
C11 C12 1.372(4) .
C12 H12 0.9300 .
O1 H1A 0.8843 .
O1 H1B 0.91(4) .
O2 H2A 0.82(4) .
O2 H2B 0.93(4) .
O3 H3A 0.8500 .
O3 H3B 0.8501 .
